data_7035705
loop_
_publ_author_name
'Schulte To Brinke, Christian'
'Ekkehardt Hahn, F.'

_publ_section_title
;
 Synthesis of a flexible macrocyclic tetraimidazolium salt-precursor for a
 tetracarbene ligand with metal dependent coordination modes.
;
_journal_issue 32
_journal_name_full 'Dalton transactions (Cambridge, England : 2003)'
_journal_page_first 14315
_journal_page_last 14322
_journal_paper_doi 10.1039/c5dt02115d
_journal_volume 44
_journal_year 2015
_chemical_formula_moiety 'C36 H40 N8 Pt, 2(F6 P), C2 H3 N'
_chemical_formula_sum 'C38 H43 F12 N9 P2 Pt'
_chemical_formula_weight 1110.83
_chemical_name_systematic
;
 ?
;
_space_group_IT_number 2
_symmetry_cell_setting triclinic
_symmetry_space_group_name_Hall '-P 1'
_symmetry_space_group_name_H-M 'P -1'
_atom_sites_solution_hydrogens geom
_atom_sites_solution_primary direct
_atom_sites_solution_secondary difmap
_audit_creation_method SHELXL-97
_audit_update_record
;
2015-06-01 deposited with the CCDC.
2015-07-08 downloaded from the CCDC.
;
_cell_angle_alpha 92.9460(10)
_cell_angle_beta 99.6010(10)
_cell_angle_gamma 112.8670(10)
_cell_formula_units_Z 2
_cell_length_a 12.0669(2)
_cell_length_b 12.3711(2)
_cell_length_c 15.6154(3)
_cell_measurement_reflns_used 14764
_cell_measurement_temperature 153(2)
_cell_measurement_theta_max 30.6975
_cell_measurement_theta_min 2.9315
_cell_volume 2100.40(7)
_computing_cell_refinement 'Bruker SAINT'
_computing_data_collection 'Bruker APEX2'
_computing_data_reduction 'Bruker SAINT'
_computing_molecular_graphics 'Bruker SHELXTL'
_computing_publication_material 'Bruker SHELXTL'
_computing_structure_refinement 'SHELXL-97 (Sheldrick, 2008)'
_computing_structure_solution 'SHELXS-97 (Sheldrick, 2008)'
_diffrn_ambient_temperature 153(2)
_diffrn_measured_fraction_theta_full 0.997
_diffrn_measured_fraction_theta_max 0.964
_diffrn_measurement_device_type 'Bruker APEX-II CCD'
_diffrn_measurement_method '\f and \w scans'
_diffrn_radiation_monochromator 'Goebel mirror'
_diffrn_radiation_source microsource
_diffrn_radiation_type MoK\a
_diffrn_radiation_wavelength 0.71073
_diffrn_reflns_av_R_equivalents 0.0343
_diffrn_reflns_av_sigmaI/netI 0.0410
_diffrn_reflns_limit_h_max 17
_diffrn_reflns_limit_h_min -17
_diffrn_reflns_limit_k_max 17
_diffrn_reflns_limit_k_min -17
_diffrn_reflns_limit_l_max 22
_diffrn_reflns_limit_l_min -22
_diffrn_reflns_number 38228
_diffrn_reflns_theta_full 27.50
_diffrn_reflns_theta_max 31.09
_diffrn_reflns_theta_min 2.93
_exptl_absorpt_coefficient_mu 3.512
_exptl_absorpt_correction_T_max 0.6711
_exptl_absorpt_correction_T_min 0.5431
_exptl_absorpt_correction_type multi-scan
_exptl_absorpt_process_details
; 
 Multi-scan correction included in APEX2 package (Bruker AXS, 2012)
;
_exptl_crystal_colour 'light yellow'
_exptl_crystal_density_diffrn 1.756
_exptl_crystal_density_method 'not measured'
_exptl_crystal_description prism
_exptl_crystal_F_000 1100
_exptl_crystal_size_max 0.18
_exptl_crystal_size_mid 0.18
_exptl_crystal_size_min 0.11
_refine_diff_density_max 2.377
_refine_diff_density_min -2.329
_refine_diff_density_rms 0.160
_refine_ls_extinction_method none
_refine_ls_goodness_of_fit_ref 1.045
_refine_ls_hydrogen_treatment constr
_refine_ls_matrix_type full
_refine_ls_number_parameters 567
_refine_ls_number_reflns 13022
_refine_ls_number_restraints 1
_refine_ls_restrained_S_all 1.045
_refine_ls_R_factor_all 0.0454
_refine_ls_R_factor_gt 0.0380
_refine_ls_shift/su_max 0.005
_refine_ls_shift/su_mean 0.000
_refine_ls_structure_factor_coef Fsqd
_refine_ls_weighting_details 'calc w=1/[\s^2^(Fo^2^)+(0.0521P)^2^+4.2088P] where P=(Fo^2^+2Fc^2^)/3'
_refine_ls_weighting_scheme calc
_refine_ls_wR_factor_gt 0.0920
_refine_ls_wR_factor_ref 0.0951
_reflns_number_gt 11584
_reflns_number_total 13022
_reflns_threshold_expression >2sigma(I)
_cod_data_source_file c5dt02115d2.cif
_cod_data_source_block '[Pt(4)](PF6)2'
_cod_depositor_comments
;
The following automatic conversions were performed:

'_symmetry_cell_setting' value 'Triclinic' changed to 'triclinic'
according to
/usr/data/users/saulius/crontab/automatic-downloads/rss-feeds/RSC/lib/dictionaries/cif_core.dic
dictionary named 'cif_core.dic' version 2.4.2 from 2011-04-26.

Automatic conversion script
Id: cif_fix_values 3271 2015-04-21 07:52:19Z andrius 

 Adding full bibliography for 7035701--7035705.cif.
;
_cod_original_cell_volume 2100.40(6)
_cod_database_code 7035705

loop_
_symmetry_equiv_pos_as_xyz
'x, y, z'
'-x, -y, -z'

loop_
_atom_site_label
_atom_site_type_symbol
_atom_site_fract_x
_atom_site_fract_y
_atom_site_fract_z
_atom_site_U_iso_or_equiv
_atom_site_adp_type
_atom_site_occupancy
_atom_site_symmetry_multiplicity
_atom_site_calc_flag
_atom_site_refinement_flags
_atom_site_disorder_assembly
_atom_site_disorder_group
Pt1 Pt 0.324752(11) 0.274263(10) 0.230978(8) 0.01395(4) Uani 1 1 d . . .
N1 N 0.3991(3) 0.2508(3) 0.4251(2) 0.0240(6) Uani 1 1 d . . .
N2 N 0.2989(3) 0.3606(3) 0.4097(2) 0.0270(7) Uani 1 1 d . . .
N3 N 0.0538(3) 0.1092(3) 0.2178(2) 0.0283(7) Uani 1 1 d . . .
N4 N 0.1604(3) 0.0105(3) 0.1938(2) 0.0254(7) Uani 1 1 d . . .
N5 N 0.3518(3) 0.2099(3) 0.0442(2) 0.0182(6) Uani 1 1 d . . .
N6 N 0.2477(3) 0.3169(3) 0.0432(2) 0.0206(6) Uani 1 1 d . . .
N7 N 0.5033(3) 0.5348(3) 0.2451(2) 0.0196(6) Uani 1 1 d . . .
N8 N 0.5995(3) 0.4251(3) 0.2808(2) 0.0180(6) Uani 1 1 d . . .
C1 C 0.3401(3) 0.2932(3) 0.3637(2) 0.0196(7) Uani 1 1 d . . .
C2 C 0.3955(4) 0.2918(5) 0.5080(3) 0.0387(11) Uani 1 1 d . . .
H2 H 0.4314 0.2751 0.5618 0.046 Uiso 1 1 calc R . .
C3 C 0.3320(5) 0.3596(5) 0.4982(3) 0.0429(12) Uani 1 1 d . . .
H3 H 0.3133 0.3994 0.5437 0.052 Uiso 1 1 calc R . .
C4 C 0.2187(4) 0.4170(4) 0.3738(3) 0.0305(9) Uani 1 1 d . . .
H4A H 0.2185 0.4204 0.3105 0.037 Uiso 1 1 calc R . .
H4B H 0.2507 0.4991 0.4032 0.037 Uiso 1 1 calc R . .
C5 C 0.0876(4) 0.3494(4) 0.3863(3) 0.0311(9) Uani 1 1 d . . .
H5A H 0.0874 0.3529 0.4497 0.037 Uiso 1 1 calc R . .
H5B H 0.0355 0.3889 0.3597 0.037 Uiso 1 1 calc R . .
C6 C 0.0321(4) 0.2214(4) 0.3463(3) 0.0299(9) Uani 1 1 d . . .
H6A H -0.0503 0.1823 0.3604 0.036 Uiso 1 1 calc R . .
H6B H 0.0838 0.1818 0.3734 0.036 Uiso 1 1 calc R . .
C7 C 0.0197(4) 0.2045(4) 0.2469(3) 0.0299(9) Uani 1 1 d . . .
H7A H -0.0663 0.1862 0.2183 0.036 Uiso 1 1 calc R . .
H7B H 0.0729 0.2793 0.2283 0.036 Uiso 1 1 calc R . .
C8 C 0.1689(3) 0.1217(3) 0.2133(2) 0.0192(6) Uani 1 1 d . . .
C9 C -0.0254(4) -0.0088(5) 0.2023(4) 0.0490(14) Uani 1 1 d . . .
H9 H -0.1108 -0.0404 0.2023 0.059 Uiso 1 1 calc R . .
C10 C 0.0406(5) -0.0703(4) 0.1874(4) 0.0476(14) Uani 1 1 d . . .
H10 H 0.0110 -0.1538 0.1748 0.057 Uiso 1 1 calc R . .
C11 C 0.2628(4) -0.0232(3) 0.1863(3) 0.0241(7) Uani 1 1 d . . .
H11A H 0.2593 -0.0867 0.2232 0.029 Uiso 1 1 calc R . .
H11B H 0.3410 0.0458 0.2097 0.029 Uiso 1 1 calc R . .
C12 C 0.2636(3) -0.0656(3) 0.0941(3) 0.0220(7) Uani 1 1 d . . .
C13 C 0.1901(4) -0.1839(3) 0.0614(3) 0.0291(8) Uani 1 1 d . . .
H13 H 0.1399 -0.2334 0.0967 0.035 Uiso 1 1 calc R . .
C14 C 0.1893(4) -0.2304(4) -0.0213(3) 0.0306(9) Uani 1 1 d . . .
H14 H 0.1381 -0.3107 -0.0429 0.037 Uiso 1 1 calc R . .
C15 C 0.2634(4) -0.1592(4) -0.0722(3) 0.0275(8) Uani 1 1 d . . .
H15 H 0.2633 -0.1903 -0.1291 0.033 Uiso 1 1 calc R . .
C16 C 0.3376(3) -0.0425(3) -0.0401(3) 0.0236(7) Uani 1 1 d . . .
H16 H 0.3897 0.0056 -0.0750 0.028 Uiso 1 1 calc R . .
C17 C 0.3376(3) 0.0060(3) 0.0423(2) 0.0192(6) Uani 1 1 d . . .
C18 C 0.4179(3) 0.1356(3) 0.0706(2) 0.0203(7) Uani 1 1 d . . .
H18A H 0.4457 0.1493 0.1350 0.024 Uiso 1 1 calc R . .
H18B H 0.4915 0.1582 0.0440 0.024 Uiso 1 1 calc R . .
C19 C 0.3077(3) 0.2655(3) 0.0980(2) 0.0171(6) Uani 1 1 d . . .
C20 C 0.3198(4) 0.2258(4) -0.0417(3) 0.0247(7) Uani 1 1 d . . .
H20 H 0.3394 0.1947 -0.0912 0.030 Uiso 1 1 calc R . .
C21 C 0.2559(4) 0.2931(4) -0.0422(3) 0.0259(8) Uani 1 1 d . . .
H21 H 0.2224 0.3196 -0.0921 0.031 Uiso 1 1 calc R . .
C22 C 0.1875(3) 0.3919(3) 0.0693(3) 0.0245(7) Uani 1 1 d . . .
H22A H 0.1792 0.3849 0.1310 0.029 Uiso 1 1 calc R . .
H22B H 0.1039 0.3637 0.0327 0.029 Uiso 1 1 calc R . .
C23 C 0.2588(4) 0.5213(4) 0.0599(3) 0.0276(8) Uani 1 1 d . . .
H23A H 0.2176 0.5688 0.0825 0.033 Uiso 1 1 calc R . .
H23B H 0.2562 0.5294 -0.0030 0.033 Uiso 1 1 calc R . .
C24 C 0.3926(4) 0.5716(4) 0.1081(3) 0.0270(8) Uani 1 1 d . . .
H24A H 0.4343 0.6534 0.0950 0.032 Uiso 1 1 calc R . .
H24B H 0.4339 0.5239 0.0861 0.032 Uiso 1 1 calc R . .
C25 C 0.4067(3) 0.5728(3) 0.2078(3) 0.0242(7) Uani 1 1 d . . .
H25A H 0.4266 0.6538 0.2353 0.029 Uiso 1 1 calc R . .
H25B H 0.3278 0.5196 0.2214 0.029 Uiso 1 1 calc R . .
C26 C 0.4861(3) 0.4213(3) 0.2523(2) 0.0164(6) Uani 1 1 d . . .
C27 C 0.6266(4) 0.6089(3) 0.2679(3) 0.0250(8) Uani 1 1 d . . .
H27 H 0.6617 0.6922 0.2679 0.030 Uiso 1 1 calc R . .
C28 C 0.6875(3) 0.5396(3) 0.2903(3) 0.0231(7) Uani 1 1 d . . .
H28 H 0.7738 0.5646 0.3089 0.028 Uiso 1 1 calc R . .
C29 C 0.6301(3) 0.3215(3) 0.2941(2) 0.0185(6) Uani 1 1 d . . .
H29A H 0.6932 0.3245 0.2599 0.022 Uiso 1 1 calc R . .
H29B H 0.5558 0.2487 0.2702 0.022 Uiso 1 1 calc R . .
C30 C 0.6770(3) 0.3126(3) 0.3882(2) 0.0183(6) Uani 1 1 d . . .
C31 C 0.8029(3) 0.3711(3) 0.4227(3) 0.0238(7) Uani 1 1 d . . .
H31 H 0.8552 0.4190 0.3879 0.029 Uiso 1 1 calc R . .
C32 C 0.8529(4) 0.3603(4) 0.5069(3) 0.0264(8) Uani 1 1 d . . .
H32 H 0.9386 0.4009 0.5295 0.032 Uiso 1 1 calc R . .
C33 C 0.7770(4) 0.2901(4) 0.5579(3) 0.0273(8) Uani 1 1 d . . .
H33 H 0.8105 0.2823 0.6156 0.033 Uiso 1 1 calc R . .
C34 C 0.6524(4) 0.2316(4) 0.5245(3) 0.0251(7) Uani 1 1 d . . .
H34 H 0.6010 0.1832 0.5596 0.030 Uiso 1 1 calc R . .
C35 C 0.6008(3) 0.2423(3) 0.4402(2) 0.0201(7) Uani 1 1 d . . .
C36 C 0.4643(3) 0.1763(3) 0.4092(3) 0.0227(7) Uani 1 1 d . . .
H36A H 0.4459 0.1489 0.3457 0.027 Uiso 1 1 calc R . .
H36B H 0.4349 0.1058 0.4401 0.027 Uiso 1 1 calc R . .
P1 P 0.98329(9) 0.54961(9) 0.19759(7) 0.02274(19) Uiso 1 1 d . . .
F1 F 0.9744(2) 0.5540(2) 0.29890(17) 0.0342(6) Uiso 1 1 d . A .
F2 F 0.9915(3) 0.5456(3) 0.09657(19) 0.0394(6) Uiso 1 1 d . A .
F3 F 0.9200(14) 0.6460(11) 0.1966(8) 0.038(3) Uiso 0.404(17) 1 d P A 1
F4 F 1.0442(15) 0.4575(13) 0.2043(7) 0.031(2) Uiso 0.404(17) 1 d P A 1
F5 F 0.8486(10) 0.4461(9) 0.1715(6) 0.0207(18) Uiso 0.404(17) 1 d P A 1
F6 F 1.1165(8) 0.6569(14) 0.2204(5) 0.0232(19) Uiso 0.404(17) 1 d P A 1
F3A F 0.9022(14) 0.6244(13) 0.1783(9) 0.023(3) Uiso 0.263(16) 1 d P A 2
F4A F 1.0848(16) 0.4952(17) 0.2258(9) 0.027(3) Uiso 0.263(16) 1 d P A 2
F5A F 0.8756(16) 0.4307(12) 0.1873(10) 0.029(3) Uiso 0.263(16) 1 d P A 2
F6A F 1.1008(13) 0.6835(12) 0.2246(7) 0.023(3) Uiso 0.263(16) 1 d P A 2
F3B F 0.9534(15) 0.6596(12) 0.1839(9) 0.021(3) Uiso 0.220(15) 1 d P A 3
F4B F 0.9993(19) 0.4216(16) 0.1930(9) 0.031(4) Uiso 0.220(15) 1 d P A 3
F5B F 0.8326(13) 0.4717(17) 0.1649(9) 0.030(4) Uiso 0.220(15) 1 d P A 3
F6B F 1.1250(11) 0.6187(18) 0.2181(8) 0.025(3) Uiso 0.220(15) 1 d P A 3
F3C F 0.856(3) 0.556(3) 0.1711(17) 0.042(7) Uiso 0.114(8) 1 d P A 4
F4C F 1.114(3) 0.549(4) 0.2315(18) 0.039(7) Uiso 0.114(8) 1 d P A 4
F5C F 0.916(2) 0.405(2) 0.1972(15) 0.029(6) Uiso 0.114(8) 1 d P A 4
F6C F 1.051(4) 0.685(3) 0.204(2) 0.055(9) Uiso 0.114(8) 1 d P A 4
P2 P 0.59909(11) 0.95445(10) 0.28549(8) 0.0308(2) Uiso 1 1 d . . .
F7 F 0.5799(8) 0.8377(7) 0.3279(5) 0.0639(19) Uiso 0.578(8) 1 d P B 1
F8 F 0.5876(7) 1.0635(6) 0.2358(4) 0.0460(15) Uiso 0.578(8) 1 d P B 1
F9 F 0.6952(7) 1.0420(6) 0.3628(5) 0.064(2) Uiso 0.578(8) 1 d P B 1
F10 F 0.5001(7) 0.8723(6) 0.1999(5) 0.067(2) Uiso 0.578(8) 1 d P B 1
F11 F 0.6987(7) 0.9506(7) 0.2355(5) 0.072(2) Uiso 0.578(8) 1 d P B 1
F12 F 0.4928(8) 0.9610(8) 0.3317(6) 0.083(3) Uiso 0.578(8) 1 d P B 1
F7A F 0.6407(10) 0.8635(8) 0.3367(6) 0.054(2) Uiso 0.422(8) 1 d P B 2
F8A F 0.5434(11) 1.0351(10) 0.2386(7) 0.060(3) Uiso 0.422(8) 1 d P B 2
F9A F 0.6187(11) 1.0186(10) 0.3794(7) 0.080(3) Uiso 0.422(8) 1 d P B 2
F10A F 0.5730(10) 0.8742(9) 0.1955(6) 0.067(3) Uiso 0.422(8) 1 d P B 2
F11A F 0.7283(13) 1.0340(13) 0.2712(9) 0.102(4) Uiso 0.422(8) 1 d P B 2
F12A F 0.4614(13) 0.8723(13) 0.2912(10) 0.108(5) Uiso 0.422(8) 1 d P B 2
N50 N 1.0698(7) 0.1973(8) 0.5864(6) 0.110(3) Uani 1 1 d . . .
C50 C 0.8541(8) 0.0318(7) 0.5580(7) 0.092(3) Uani 1 1 d . . .
H50A H 0.8515 -0.0356 0.5207 0.138 Uiso 1 1 calc R . .
H50B H 0.7933 0.0597 0.5293 0.138 Uiso 1 1 calc R . .
H50C H 0.8354 0.0075 0.6144 0.138 Uiso 1 1 calc R . .
C51 C 0.9756(7) 0.1265(7) 0.5720(5) 0.0678(19) Uani 1 1 d . . .

loop_
_atom_site_aniso_label
_atom_site_aniso_U_11
_atom_site_aniso_U_22
_atom_site_aniso_U_33
_atom_site_aniso_U_23
_atom_site_aniso_U_13
_atom_site_aniso_U_12
Pt1 0.01224(6) 0.01317(6) 0.01695(7) 0.00348(4) 0.00364(4) 0.00521(4)
N1 0.0200(14) 0.0343(17) 0.0194(16) 0.0072(12) 0.0068(12) 0.0112(13)
N2 0.0275(16) 0.0355(18) 0.0250(17) 0.0026(13) 0.0097(13) 0.0185(14)
N3 0.0154(14) 0.0284(17) 0.037(2) 0.0009(14) 0.0087(13) 0.0039(12)
N4 0.0217(15) 0.0197(14) 0.0307(18) 0.0001(12) 0.0094(13) 0.0026(12)
N5 0.0167(13) 0.0169(13) 0.0195(15) 0.0034(10) 0.0039(11) 0.0049(10)
N6 0.0188(14) 0.0208(14) 0.0226(16) 0.0072(11) 0.0025(11) 0.0086(11)
N7 0.0197(14) 0.0142(13) 0.0253(16) 0.0040(11) 0.0058(11) 0.0066(11)
N8 0.0195(14) 0.0175(13) 0.0175(14) 0.0033(10) 0.0043(11) 0.0077(11)
C1 0.0162(15) 0.0199(15) 0.0229(18) 0.0040(13) 0.0067(13) 0.0062(12)
C2 0.033(2) 0.068(3) 0.019(2) 0.006(2) 0.0072(17) 0.024(2)
C3 0.044(3) 0.071(4) 0.021(2) -0.001(2) 0.0088(19) 0.031(3)
C4 0.034(2) 0.032(2) 0.036(2) 0.0059(17) 0.0159(18) 0.0207(17)
C5 0.033(2) 0.038(2) 0.037(2) 0.0111(18) 0.0182(18) 0.0246(18)
C6 0.028(2) 0.035(2) 0.038(2) 0.0111(17) 0.0159(17) 0.0204(17)
C7 0.0213(18) 0.032(2) 0.042(3) 0.0084(17) 0.0123(17) 0.0138(15)
C8 0.0147(15) 0.0180(15) 0.0218(17) 0.0032(12) 0.0045(12) 0.0030(12)
C9 0.020(2) 0.037(3) 0.073(4) -0.012(2) 0.017(2) -0.0072(18)
C10 0.031(2) 0.025(2) 0.073(4) -0.007(2) 0.025(2) -0.0064(18)
C11 0.0299(19) 0.0209(17) 0.0223(19) 0.0044(13) 0.0072(15) 0.0103(14)
C12 0.0231(17) 0.0186(16) 0.0233(18) 0.0029(13) 0.0027(14) 0.0082(13)
C13 0.033(2) 0.0169(16) 0.033(2) 0.0016(14) 0.0079(17) 0.0055(15)
C14 0.032(2) 0.0193(17) 0.035(2) -0.0055(15) 0.0008(17) 0.0082(15)
C15 0.030(2) 0.0273(19) 0.027(2) -0.0043(15) 0.0016(15) 0.0164(16)
C16 0.0226(17) 0.0242(17) 0.0250(19) -0.0009(14) 0.0044(14) 0.0113(14)
C17 0.0184(15) 0.0179(15) 0.0211(17) 0.0002(12) 0.0007(12) 0.0087(12)
C18 0.0172(15) 0.0195(15) 0.0229(18) 0.0006(13) 0.0031(13) 0.0067(12)
C19 0.0147(14) 0.0152(14) 0.0205(17) 0.0048(12) 0.0042(12) 0.0045(11)
C20 0.0293(19) 0.0274(18) 0.0155(17) 0.0041(13) 0.0062(14) 0.0086(15)
C21 0.0291(19) 0.0305(19) 0.0181(18) 0.0085(14) 0.0030(14) 0.0123(16)
C22 0.0193(16) 0.0273(18) 0.031(2) 0.0097(15) 0.0059(14) 0.0133(14)
C23 0.0254(18) 0.0264(19) 0.035(2) 0.0120(16) 0.0056(16) 0.0140(15)
C24 0.0256(18) 0.0249(18) 0.034(2) 0.0138(16) 0.0110(16) 0.0109(15)
C25 0.0231(17) 0.0189(16) 0.033(2) 0.0072(14) 0.0062(15) 0.0104(13)
C26 0.0142(14) 0.0156(14) 0.0182(16) 0.0004(11) 0.0043(12) 0.0046(11)
C27 0.0237(18) 0.0141(15) 0.032(2) 0.0030(13) 0.0053(15) 0.0025(13)
C28 0.0185(16) 0.0224(17) 0.0239(19) 0.0010(13) 0.0048(13) 0.0036(13)
C29 0.0204(16) 0.0155(14) 0.0202(17) 0.0021(12) 0.0042(13) 0.0079(12)
C30 0.0175(15) 0.0170(15) 0.0214(17) 0.0021(12) 0.0026(12) 0.0087(12)
C31 0.0171(16) 0.0251(17) 0.028(2) 0.0010(14) 0.0029(14) 0.0078(13)
C32 0.0180(16) 0.0300(19) 0.029(2) -0.0017(15) -0.0013(14) 0.0103(14)
C33 0.0261(19) 0.0300(19) 0.0223(19) -0.0004(15) -0.0038(14) 0.0116(15)
C34 0.0264(18) 0.0268(18) 0.0223(19) 0.0065(14) 0.0043(14) 0.0107(15)
C35 0.0189(16) 0.0191(15) 0.0221(18) 0.0031(13) 0.0025(13) 0.0079(13)
C36 0.0176(16) 0.0222(16) 0.0268(19) 0.0078(14) 0.0039(13) 0.0060(13)
N50 0.063(5) 0.117(7) 0.122(7) 0.007(5) 0.029(4) 0.004(4)
C50 0.074(5) 0.062(5) 0.143(9) 0.010(5) 0.020(5) 0.033(4)
C51 0.067(5) 0.075(5) 0.072(5) 0.021(4) 0.024(4) 0.034(4)

loop_
_atom_type_symbol
_atom_type_description
_atom_type_scat_dispersion_real
_atom_type_scat_dispersion_imag
_atom_type_scat_source
C C 0.0030 0.0020 'International Tables Vol C Tables 4.2.6.8 and 6.1.1.4'
H H 0.0000 0.0000 'International Tables Vol C Tables 4.2.6.8 and 6.1.1.4'
N N 0.0060 0.0030 'International Tables Vol C Tables 4.2.6.8 and 6.1.1.4'
F F 0.0170 0.0100 'International Tables Vol C Tables 4.2.6.8 and 6.1.1.4'
P P 0.1020 0.0940 'International Tables Vol C Tables 4.2.6.8 and 6.1.1.4'
Pt Pt -1.7030 8.3910 'International Tables Vol C Tables 4.2.6.8 and 6.1.1.4'

loop_
_geom_angle_atom_site_label_1
_geom_angle_atom_site_label_2
_geom_angle_atom_site_label_3
_geom_angle
C1 Pt1 C26 86.06(14)
C1 Pt1 C19 176.20(14)
C26 Pt1 C19 92.47(13)
C1 Pt1 C8 92.61(14)
C26 Pt1 C8 176.57(14)
C19 Pt1 C8 89.04(14)
C1 N1 C2 110.7(4)
C1 N1 C36 126.2(3)
C2 N1 C36 123.0(4)
C1 N2 C3 110.8(4)
C1 N2 C4 126.5(4)
C3 N2 C4 122.3(4)
C8 N3 C9 110.4(4)
C8 N3 C7 125.2(3)
C9 N3 C7 123.9(4)
C8 N4 C10 110.1(4)
C8 N4 C11 126.1(3)
C10 N4 C11 123.7(4)
C19 N5 C20 110.9(3)
C19 N5 C18 125.9(3)
C20 N5 C18 123.1(3)
C19 N6 C21 110.4(3)
C19 N6 C22 126.2(3)
C21 N6 C22 123.3(3)
C26 N7 C27 110.9(3)
C26 N7 C25 124.6(3)
C27 N7 C25 124.0(3)
C26 N8 C28 111.0(3)
C26 N8 C29 125.7(3)
C28 N8 C29 123.1(3)
N1 C1 N2 104.6(3)
N1 C1 Pt1 129.1(3)
N2 C1 Pt1 126.1(3)
C3 C2 N1 107.0(4)
C2 C3 N2 106.9(4)
N2 C4 C5 111.2(4)
C6 C5 C4 113.5(3)
C5 C6 C7 113.8(4)
N3 C7 C6 112.3(3)
N3 C8 N4 105.2(3)
N3 C8 Pt1 128.4(3)
N4 C8 Pt1 126.4(3)
C10 C9 N3 107.2(4)
C9 C10 N4 107.1(4)
N4 C11 C12 114.4(3)
C17 C12 C13 119.0(4)
C17 C12 C11 123.1(3)
C13 C12 C11 117.8(3)
C14 C13 C12 121.2(4)
C15 C14 C13 119.6(4)
C14 C15 C16 119.8(4)
C15 C16 C17 121.3(4)
C16 C17 C12 119.2(3)
C16 C17 C18 117.7(3)
C12 C17 C18 123.1(3)
N5 C18 C17 111.4(3)
N5 C19 N6 104.4(3)
N5 C19 Pt1 129.2(3)
N6 C19 Pt1 126.4(3)
C21 C20 N5 107.1(3)
C20 C21 N6 107.2(3)
N6 C22 C23 112.1(3)
C22 C23 C24 113.8(3)
C23 C24 C25 113.0(3)
N7 C25 C24 111.9(3)
N8 C26 N7 105.0(3)
N8 C26 Pt1 126.3(2)
N7 C26 Pt1 128.6(3)
C28 C27 N7 106.6(3)
C27 C28 N8 106.5(3)
N8 C29 C30 114.9(3)
C31 C30 C35 118.9(3)
C31 C30 C29 118.4(3)
C35 C30 C29 122.6(3)
C32 C31 C30 121.2(4)
C33 C32 C31 119.6(4)
C34 C33 C32 119.8(4)
C33 C34 C35 121.2(4)
C34 C35 C30 119.3(3)
C34 C35 C36 117.8(3)
C30 C35 C36 122.9(3)
N1 C36 C35 111.4(3)
F5A P1 F6C 157.6(17)
F5A P1 F6B 147.1(10)
F6C P1 F6B 55.2(17)
F5A P1 F3B 117.2(10)
F6C P1 F3B 40.6(16)
F6B P1 F3B 95.7(8)
F5A P1 F3C 66.5(14)
F6C P1 F3C 91.4(19)
F6B P1 F3C 146.4(15)
F3B P1 F3C 50.8(13)
F5A P1 F4 75.7(8)
F6C P1 F4 126.6(17)
F6B P1 F4 71.6(7)
F3B P1 F4 165.7(6)
F3C P1 F4 141.3(14)
F5A P1 F4C 115.5(16)
F6C P1 F4C 86.3(19)
F6B P1 F4C 31.8(13)
F3B P1 F4C 126.9(16)
F3C P1 F4C 175.5(15)
F4 P1 F4C 41.7(14)
F5A P1 F3A 95.7(8)
F6C P1 F3A 62.1(16)
F6B P1 F3A 117.2(9)
F3B P1 F3A 21.5(7)
F3C P1 F3A 29.3(11)
F4 P1 F3A 169.6(7)
F4C P1 F3A 148.1(15)
F5A P1 F2 95.5(5)
F6C P1 F2 86.5(13)
F6B P1 F2 86.8(4)
F3B P1 F2 85.5(6)
F3C P1 F2 88.3(10)
F4 P1 F2 87.2(3)
F4C P1 F2 95.4(10)
F3A P1 F2 87.8(5)
F5A P1 F5 17.4(6)
F6C P1 F5 141.2(17)
F6B P1 F5 162.9(8)
F3B P1 F5 100.6(7)
F3C P1 F5 49.9(13)
F4 P1 F5 91.6(6)
F4C P1 F5 132.5(16)
F3A P1 F5 79.2(7)
F2 P1 F5 89.2(3)
F5A P1 F1 84.5(5)
F6C P1 F1 93.4(13)
F6B P1 F1 93.4(4)
F3B P1 F1 94.2(6)
F3C P1 F1 91.3(10)
F4 P1 F1 93.1(3)
F4C P1 F1 84.9(10)
F3A P1 F1 91.9(5)
F2 P1 F1 179.64(16)
F5 P1 F1 90.7(3)
F5A P1 F6 165.1(8)
F6C P1 F6 36.6(16)
F6B P1 F6 18.9(5)
F3B P1 F6 77.2(7)
F3C P1 F6 127.9(14)
F4 P1 F6 90.4(5)
F4C P1 F6 49.8(14)
F3A P1 F6 98.6(7)
F2 P1 F6 89.2(3)
F5 P1 F6 177.3(5)
F1 P1 F6 90.9(3)
F11A P2 F9 60.4(6)
F11A P2 F11 39.4(5)
F9 P2 F11 93.1(4)
F11A P2 F8A 90.9(7)
F9 P2 F8A 101.9(5)
F11 P2 F8A 106.0(5)
F11A P2 F9A 94.4(7)
F9 P2 F9A 35.1(4)
F11 P2 F9A 127.9(5)
F8A P2 F9A 94.2(6)
F11A P2 F7 119.5(6)
F9 P2 F7 97.4(4)
F11 P2 F7 96.5(4)
F8A P2 F7 149.3(5)
F9A P2 F7 88.0(5)
F11A P2 F10A 90.5(7)
F9 P2 F10A 147.8(5)
F11 P2 F10A 54.8(5)
F8A P2 F10A 91.1(5)
F9A P2 F10A 172.7(6)
F7 P2 F10A 84.9(4)
F11A P2 F12A 174.9(7)
F9 P2 F12A 124.1(6)
F11 P2 F12A 138.3(6)
F8A P2 F12A 85.8(7)
F9A P2 F12A 89.7(7)
F7 P2 F12A 63.6(6)
F10A P2 F12A 85.8(7)
F11A P2 F7A 95.9(6)
F9 P2 F7A 80.8(4)
F11 P2 F7A 80.0(4)
F8A P2 F7A 173.1(6)
F9A P2 F7A 84.4(5)
F7 P2 F7A 24.1(4)
F10A P2 F7A 89.8(5)
F12A P2 F7A 87.5(6)
F11A P2 F12 140.5(6)
F9 P2 F12 88.9(4)
F11 P2 F12 176.4(4)
F8A P2 F12 70.6(5)
F9A P2 F12 54.4(5)
F7 P2 F12 86.3(4)
F10A P2 F12 123.3(5)
F12A P2 F12 41.3(5)
F7A P2 F12 103.3(5)
F11A P2 F10 116.8(6)
F9 P2 F10 175.1(4)
F11 P2 F10 86.0(4)
F8A P2 F10 73.8(5)
F9A P2 F10 146.2(5)
F7 P2 F10 87.5(4)
F10A P2 F10 32.0(4)
F12A P2 F10 58.5(6)
F7A P2 F10 103.7(4)
F12 P2 F10 91.8(4)
F11A P2 F8 72.2(6)
F9 P2 F8 91.1(4)
F11 P2 F8 91.5(4)
F8A P2 F8 18.7(4)
F9A P2 F8 94.2(5)
F7 P2 F8 168.0(4)
F10A P2 F8 92.4(4)
F12A P2 F8 104.5(6)
F7A P2 F8 167.9(4)
F12 P2 F8 85.4(4)
F10 P2 F8 84.1(3)
N50 C51 C50 176.7(10)

loop_
_geom_bond_atom_site_label_1
_geom_bond_atom_site_label_2
_geom_bond_distance
Pt1 C1 2.042(4)
Pt1 C26 2.044(3)
Pt1 C19 2.046(4)
Pt1 C8 2.047(3)
N1 C1 1.348(5)
N1 C2 1.380(6)
N1 C36 1.460(5)
N2 C1 1.355(5)
N2 C3 1.376(6)
N2 C4 1.457(5)
N3 C8 1.351(5)
N3 C9 1.380(6)
N3 C7 1.467(5)
N4 C8 1.354(5)
N4 C10 1.385(5)
N4 C11 1.469(5)
N5 C19 1.355(5)
N5 C20 1.379(5)
N5 C18 1.465(5)
N6 C19 1.366(4)
N6 C21 1.379(5)
N6 C22 1.462(5)
N7 C26 1.351(4)
N7 C27 1.382(5)
N7 C25 1.465(5)
N8 C26 1.349(4)
N8 C28 1.383(5)
N8 C29 1.480(4)
C2 C3 1.337(7)
C4 C5 1.528(6)
C5 C6 1.509(6)
C6 C7 1.530(6)
C9 C10 1.335(8)
C11 C12 1.509(5)
C12 C17 1.392(5)
C12 C13 1.397(5)
C13 C14 1.383(6)
C14 C15 1.379(6)
C15 C16 1.382(5)
C16 C17 1.391(5)
C17 C18 1.511(5)
C20 C21 1.336(6)
C22 C23 1.523(5)
C23 C24 1.525(6)
C24 C25 1.536(6)
C27 C28 1.355(6)
C29 C30 1.510(5)
C30 C31 1.398(5)
C30 C35 1.401(5)
C31 C32 1.389(6)
C32 C33 1.386(6)
C33 C34 1.381(5)
C34 C35 1.396(5)
C35 C36 1.504(5)
P1 F5A 1.516(11)
P1 F6C 1.54(3)
P1 F6B 1.552(12)
P1 F3B 1.554(11)
P1 F3C 1.55(3)
P1 F4 1.577(7)
P1 F4C 1.58(3)
P1 F3A 1.593(12)
P1 F2 1.597(3)
P1 F5 1.598(8)
P1 F1 1.603(3)
P1 F6 1.605(8)
P2 F11A 1.548(14)
P2 F9 1.549(7)
P2 F11 1.553(8)
P2 F8A 1.554(10)
P2 F9A 1.567(12)
P2 F7 1.571(7)
P2 F10A 1.589(10)
P2 F12A 1.597(15)
P2 F7A 1.598(9)
P2 F12 1.599(9)
P2 F10 1.622(7)
P2 F8 1.630(6)
N50 C51 1.110(10)
C50 C51 1.449(11)
